data_7116534
loop_
_publ_author_name
'Yao Xiong'
'Xilong Yan'
'Yawen Ma'
'Yang Li'
'Guohui Yin'
'Ligong Chen'

_publ_section_title
;
 Regulating the piezofluorochromism of 9,10-bis(butoxystyryl)anthracenes
 by isomerization of butyl groups
;
_journal_name_full Chem.Commun.
_journal_page_first 3403
_journal_paper_doi 10.1039/C4cc10196K
_journal_volume 51
_journal_year 2015
_chemical_formula_sum 'C38 H38 O2'
_chemical_formula_weight 526.68
_chemical_name_systematic
; 
 ? 
;
_space_group_IT_number 2
_symmetry_cell_setting triclinic
_symmetry_space_group_name_Hall '-P 1'
_symmetry_space_group_name_H-M 'P -1'
_atom_sites_solution_hydrogens geom
_atom_sites_solution_primary direct
_atom_sites_solution_secondary difmap
_audit_creation_method SHELXL-97
_audit_update_record
;
2014-12-14 deposited with the CCDC.
2015-01-27 downloaded from the CCDC.
;
_cell_angle_alpha 110.013(6)
_cell_angle_beta 107.490(5)
_cell_angle_gamma 99.474(5)
_cell_formula_units_Z 2
_cell_length_a 9.6115(5)
_cell_length_b 12.5777(8)
_cell_length_c 14.3804(10)
_cell_measurement_reflns_used 3545
_cell_measurement_temperature 292.1(4)
_cell_measurement_theta_max 28.5900
_cell_measurement_theta_min 3.7130
_cell_volume 1486.96(19)
_computing_cell_refinement
;
CrysAlisPro, Agilent Technologies,
Version 1.171.36.32 (release 02-08-2013 CrysAlis171 .NET)
(compiled Aug  2 2013,16:46:58)
;
_computing_data_collection
;
CrysAlisPro, Agilent Technologies,
Version 1.171.36.32 (release 02-08-2013 CrysAlis171 .NET)
(compiled Aug  2 2013,16:46:58)
;
_computing_data_reduction
;
CrysAlisPro, Agilent Technologies,
Version 1.171.36.32 (release 02-08-2013 CrysAlis171 .NET)
(compiled Aug  2 2013,16:46:58)
;
_computing_molecular_graphics 'Bruker SHELXTL'
_computing_publication_material 'Bruker SHELXTL'
_computing_structure_refinement 'SHELXL-97 (Sheldrick, 1997)'
_computing_structure_solution 'SHELXS-97 (Sheldrick, 1990)'
_diffrn_ambient_temperature 292.1(4)
_diffrn_detector_area_resol_mean 16.0793
_diffrn_measured_fraction_theta_full 0.997
_diffrn_measured_fraction_theta_max 0.997
_diffrn_measurement_device_type 'SuperNova, Dual, Cu at zero, Eos'
_diffrn_measurement_method '\w scans'
_diffrn_radiation_monochromator mirror
_diffrn_radiation_source 'SuperNova (Mo) X-ray Source'
_diffrn_radiation_type 'Mo K\a'
_diffrn_radiation_wavelength 0.7107
_diffrn_reflns_av_R_equivalents 0.0251
_diffrn_reflns_av_sigmaI/netI 0.0403
_diffrn_reflns_limit_h_max 12
_diffrn_reflns_limit_h_min -11
_diffrn_reflns_limit_k_max 15
_diffrn_reflns_limit_k_min -15
_diffrn_reflns_limit_l_max 17
_diffrn_reflns_limit_l_min -17
_diffrn_reflns_number 12303
_diffrn_reflns_theta_full 26.37
_diffrn_reflns_theta_max 26.37
_diffrn_reflns_theta_min 3.00
_diffrn_standards_decay_% none
_diffrn_standards_interval_count 1
_diffrn_standards_interval_time 7.0000
_diffrn_standards_number 13276
_exptl_absorpt_coefficient_mu 0.069
_exptl_absorpt_correction_T_max 1.00000
_exptl_absorpt_correction_T_min 0.64979
_exptl_absorpt_correction_type multi-scan
_exptl_absorpt_process_details
;
CrysAlisPro, Agilent Technologies,
Version 1.171.36.32 (release 02-08-2013 CrysAlis171 .NET)
(compiled Aug  2 2013,16:46:58)
Empirical absorption correction using spherical harmonics,
 implemented in SCALE3 ABSPACK scaling algorithm.
;
_exptl_crystal_colour 'fluorescent light yellow'
_exptl_crystal_density_diffrn 1.150
_exptl_crystal_density_method 'not measured'
_exptl_crystal_description block
_exptl_crystal_F_000 552
_exptl_crystal_size_max 0.3900
_exptl_crystal_size_mid 0.2100
_exptl_crystal_size_min 0.0700
_refine_diff_density_max 0.429
_refine_diff_density_min -0.311
_refine_diff_density_rms 0.039
_refine_ls_extinction_coef 0.014(2)
_refine_ls_extinction_expression Fc^*^=kFc[1+0.001xFc^2^\l^3^/sin(2\q)]^-1/4^
_refine_ls_extinction_method SHELXL
_refine_ls_goodness_of_fit_ref 1.040
_refine_ls_hydrogen_treatment constr
_refine_ls_matrix_type full
_refine_ls_number_parameters 364
_refine_ls_number_reflns 6064
_refine_ls_number_restraints 5
_refine_ls_restrained_S_all 1.046
_refine_ls_R_factor_all 0.1051
_refine_ls_R_factor_gt 0.0674
_refine_ls_shift/su_max 0.000
_refine_ls_shift/su_mean 0.000
_refine_ls_structure_factor_coef Fsqd
_refine_ls_weighting_details 'calc w=1/[\s^2^(Fo^2^)+(0.0748P)^2^+0.7058P] where P=(Fo^2^+2Fc^2^)/3'
_refine_ls_weighting_scheme calc
_refine_ls_wR_factor_gt 0.1743
_refine_ls_wR_factor_ref 0.2033
_reflns_number_gt 3795
_reflns_number_total 6064
_reflns_threshold_expression >2sigma(I)
_cod_data_source_file c4cc10196k2.cif
_cod_data_source_block exp_698
_cod_original_cell_volume 1486.96(15)
_cod_database_code 7116534

loop_
_symmetry_equiv_pos_as_xyz
'x, y, z'
'-x, -y, -z'

loop_
_atom_site_label
_atom_site_type_symbol
_atom_site_fract_x
_atom_site_fract_y
_atom_site_fract_z
_atom_site_U_iso_or_equiv
_atom_site_adp_type
_atom_site_occupancy
_atom_site_symmetry_multiplicity
_atom_site_calc_flag
_atom_site_refinement_flags
C1 C 0.4004(3) 0.6826(2) 1.07495(18) 0.0515(6) Uani 1 1 d .
C2 C 0.4726(3) 0.6212(3) 1.1327(2) 0.0677(8) Uani 1 1 d .
H2 H 0.4227 0.5894 1.1678 0.081 Uiso 1 1 calc R
C3 C 0.6111(4) 0.6079(3) 1.1380(3) 0.0831(9) Uani 1 1 d .
H3 H 0.6553 0.5675 1.1764 0.100 Uiso 1 1 calc R
C4 C 0.6883(4) 0.6554(3) 1.0853(3) 0.0843(10) Uani 1 1 d .
H4 H 0.7838 0.6464 1.0893 0.101 Uiso 1 1 calc R
C5 C 0.6250(3) 0.7138(3) 1.0289(2) 0.0697(8) Uani 1 1 d .
H5 H 0.6776 0.7435 0.9940 0.084 Uiso 1 1 calc R
C6 C 0.4794(3) 0.7311(2) 1.02135(18) 0.0518(6) Uani 1 1 d .
C7 C 0.4131(3) 0.7920(2) 0.96315(17) 0.0475(6) Uani 1 1 d .
C8 C 0.2698(3) 0.8077(2) 0.95910(17) 0.0472(6) Uani 1 1 d .
C9 C 0.1907(3) 0.7585(2) 1.01278(18) 0.0477(6) Uani 1 1 d .
C10 C 0.2560(3) 0.6959(2) 1.06978(18) 0.0492(6) Uani 1 1 d .
C11 C 0.0436(3) 0.7745(2) 1.0042(2) 0.0592(7) Uani 1 1 d .
H11 H -0.0107 0.7422 1.0368 0.071 Uiso 1 1 calc R
C12 C -0.0176(3) 0.8351(3) 0.9502(2) 0.0689(8) Uani 1 1 d .
H12 H -0.1133 0.8437 0.9460 0.083 Uiso 1 1 calc R
C13 C 0.0612(3) 0.8858(3) 0.8999(2) 0.0657(7) Uani 1 1 d .
H13 H 0.0181 0.9284 0.8636 0.079 Uiso 1 1 calc R
C14 C 0.1997(3) 0.8726(2) 0.9045(2) 0.0571(6) Uani 1 1 d .
H14 H 0.2506 0.9067 0.8712 0.069 Uiso 1 1 calc R
C15 C 0.1742(3) 0.6428(2) 1.1236(2) 0.0570(6) Uani 1 1 d .
H15 H 0.1319 0.5608 1.0917 0.068 Uiso 1 1 calc R
C16 C 0.1564(3) 0.7003(2) 1.2110(2) 0.0547(6) Uani 1 1 d .
H16 H 0.2028 0.7818 1.2428 0.066 Uiso 1 1 calc R
C17 C 0.0736(3) 0.6555(2) 1.26697(18) 0.0480(6) Uani 1 1 d .
C18 C -0.0137(3) 0.5383(2) 1.22731(18) 0.0512(6) Uani 1 1 d .
H18 H -0.0203 0.4841 1.1619 0.061 Uiso 1 1 calc R
C19 C -0.0906(3) 0.5006(2) 1.28228(19) 0.0527(6) Uani 1 1 d .
H19 H -0.1480 0.4215 1.2536 0.063 Uiso 1 1 calc R
C20 C -0.0834(3) 0.5792(2) 1.38028(18) 0.0478(6) Uani 1 1 d .
C21 C 0.0030(3) 0.6957(2) 1.4216(2) 0.0605(7) Uani 1 1 d .
H21 H 0.0101 0.7495 1.4874 0.073 Uiso 1 1 calc R
C22 C 0.0794(3) 0.7325(2) 1.3648(2) 0.0618(7) Uani 1 1 d .
H22 H 0.1365 0.8116 1.3934 0.074 Uiso 1 1 calc R
C23 C -0.1585(3) 0.6119(2) 1.5299(2) 0.0614(7) Uani 1 1 d .
H23A H -0.1956 0.6771 1.5230 0.074 Uiso 1 1 calc R
H23B H -0.0538 0.6443 1.5817 0.074 Uiso 1 1 calc R
C24 C -0.2562(3) 0.5435(2) 1.5671(2) 0.0557(6) Uani 1 1 d .
H24A H -0.2192 0.4777 1.5724 0.067 Uiso 1 1 calc R
H24B H -0.3604 0.5112 1.5145 0.067 Uiso 1 1 calc R
C25 C -0.2547(4) 0.6202(3) 1.6746(2) 0.0707(8) Uani 1 1 d .
H25A H -0.2919 0.6858 1.6689 0.085 Uiso 1 1 calc R
H25B H -0.1503 0.6530 1.7269 0.085 Uiso 1 1 calc R
C26 C -0.3520(4) 0.5529(3) 1.7142(3) 0.0824(9) Uani 1 1 d .
H26A H -0.4567 0.5241 1.6648 0.124 Uiso 1 1 calc R
H26B H -0.3442 0.6049 1.7836 0.124 Uiso 1 1 calc R
H26C H -0.3166 0.4872 1.7191 0.124 Uiso 1 1 calc R
C27 C 0.4923(3) 0.8363(2) 0.90330(19) 0.0533(6) Uani 1 1 d .
H27 H 0.5837 0.8975 0.9430 0.064 Uiso 1 1 calc R
C28 C 0.4426(3) 0.7956(2) 0.7992(2) 0.0579(7) Uani 1 1 d .
H28 H 0.3513 0.7341 0.7627 0.069 Uiso 1 1 calc R
C29 C 0.5076(3) 0.8310(2) 0.73055(19) 0.0502(6) Uani 1 1 d .
C30 C 0.6418(3) 0.9223(2) 0.7694(2) 0.0524(6) Uani 1 1 d .
H30 H 0.6955 0.9643 0.8430 0.063 Uiso 1 1 calc R
C31 C 0.6960(3) 0.9511(2) 0.6998(2) 0.0579(7) Uani 1 1 d .
H31 H 0.7864 1.0120 0.7272 0.070 Uiso 1 1 calc R
C32 C 0.6174(3) 0.8905(2) 0.5895(2) 0.0603(7) Uani 1 1 d .
C33 C 0.4858(3) 0.7991(3) 0.5497(2) 0.0682(8) Uani 1 1 d .
H33 H 0.4329 0.7565 0.4761 0.082 Uiso 1 1 calc R
C34 C 0.4328(3) 0.7711(2) 0.6205(2) 0.0638(7) Uani 1 1 d .
H34 H 0.3431 0.7095 0.5928 0.077 Uiso 1 1 calc R
C35 C 0.5936(5) 0.8718(4) 0.4131(3) 0.1033(12) Uani 1 1 d U
H35A H 0.4875 0.8697 0.3971 0.124 Uiso 1 1 calc R
H35B H 0.5974 0.7908 0.3859 0.124 Uiso 1 1 calc R
C36 C 0.6601(5) 0.9376(4) 0.3585(3) 0.1044(12) Uani 1 1 d U
H36A H 0.5960 0.9024 0.2826 0.125 Uiso 1 1 calc R
H36B H 0.6601 1.0195 0.3881 0.125 Uiso 1 1 calc R
C37 C 0.8082(5) 0.9348(5) 0.3709(4) 0.1290(16) Uani 1 1 d U
H37A H 0.8094 0.8530 0.3464 0.155 Uiso 1 1 calc R
H37B H 0.8737 0.9754 0.4465 0.155 Uiso 1 1 calc R
C38 C 0.8752(6) 0.9956(5) 0.3059(4) 0.1395(18) Uani 1 1 d U
H38A H 0.8151 0.9522 0.2305 0.209 Uiso 1 1 calc R
H38B H 0.9792 0.9951 0.3199 0.209 Uiso 1 1 calc R
H38C H 0.8714 1.0759 0.3282 0.209 Uiso 1 1 calc R
O1 O -0.1649(2) 0.53318(16) 1.42811(14) 0.0611(5) Uani 1 1 d .
O2 O 0.6778(3) 0.92887(19) 0.52760(16) 0.0854(7) Uani 1 1 d .

loop_
_atom_site_aniso_label
_atom_site_aniso_U_11
_atom_site_aniso_U_22
_atom_site_aniso_U_33
_atom_site_aniso_U_23
_atom_site_aniso_U_13
_atom_site_aniso_U_12
C1 0.0522(14) 0.0566(14) 0.0419(12) 0.0188(11) 0.0199(11) 0.0073(11)
C2 0.0698(18) 0.084(2) 0.0609(17) 0.0438(16) 0.0271(15) 0.0190(16)
C3 0.070(2) 0.114(3) 0.088(2) 0.063(2) 0.0299(18) 0.0369(19)
C4 0.0598(18) 0.121(3) 0.096(2) 0.065(2) 0.0345(18) 0.0347(19)
C5 0.0563(16) 0.094(2) 0.0716(19) 0.0442(17) 0.0326(15) 0.0188(15)
C6 0.0489(13) 0.0578(14) 0.0433(13) 0.0191(11) 0.0187(11) 0.0053(11)
C7 0.0499(13) 0.0482(13) 0.0393(12) 0.0141(10) 0.0206(10) 0.0046(11)
C8 0.0533(14) 0.0427(12) 0.0394(12) 0.0111(10) 0.0209(11) 0.0063(10)
C9 0.0504(13) 0.0447(12) 0.0424(12) 0.0108(10) 0.0235(11) 0.0056(10)
C10 0.0545(14) 0.0470(13) 0.0393(12) 0.0132(10) 0.0212(11) 0.0025(11)
C11 0.0571(15) 0.0636(16) 0.0593(16) 0.0242(13) 0.0303(13) 0.0122(13)
C12 0.0579(16) 0.080(2) 0.0769(19) 0.0322(16) 0.0352(15) 0.0234(15)
C13 0.0697(18) 0.0689(17) 0.0700(18) 0.0349(15) 0.0318(15) 0.0272(15)
C14 0.0670(17) 0.0532(14) 0.0542(15) 0.0226(12) 0.0291(13) 0.0140(13)
C15 0.0625(16) 0.0520(14) 0.0506(14) 0.0173(12) 0.0274(13) 0.0007(12)
C16 0.0644(16) 0.0486(13) 0.0539(14) 0.0218(11) 0.0296(13) 0.0099(12)
C17 0.0533(14) 0.0501(13) 0.0463(13) 0.0215(11) 0.0252(11) 0.0153(11)
C18 0.0552(14) 0.0536(14) 0.0415(12) 0.0158(11) 0.0223(11) 0.0098(11)
C19 0.0536(14) 0.0511(13) 0.0477(13) 0.0167(11) 0.0220(12) 0.0055(11)
C20 0.0482(13) 0.0576(14) 0.0465(13) 0.0267(11) 0.0239(11) 0.0159(11)
C21 0.0823(18) 0.0554(15) 0.0516(14) 0.0193(12) 0.0407(14) 0.0185(14)
C22 0.0808(18) 0.0460(13) 0.0598(16) 0.0172(12) 0.0394(15) 0.0092(13)
C23 0.0765(18) 0.0667(16) 0.0535(15) 0.0262(13) 0.0389(14) 0.0233(14)
C24 0.0565(15) 0.0701(16) 0.0517(14) 0.0301(13) 0.0287(12) 0.0214(13)
C25 0.099(2) 0.0730(18) 0.0668(18) 0.0347(15) 0.0535(17) 0.0376(17)
C26 0.104(2) 0.107(3) 0.073(2) 0.0501(19) 0.0599(19) 0.044(2)
C27 0.0534(14) 0.0537(14) 0.0495(14) 0.0192(11) 0.0248(12) 0.0033(11)
C28 0.0628(16) 0.0509(14) 0.0536(15) 0.0155(11) 0.0309(13) -0.0014(12)
C29 0.0591(14) 0.0441(12) 0.0497(14) 0.0176(11) 0.0287(12) 0.0102(11)
C30 0.0611(15) 0.0486(13) 0.0476(13) 0.0184(11) 0.0262(12) 0.0100(12)
C31 0.0644(16) 0.0512(14) 0.0604(16) 0.0239(12) 0.0319(13) 0.0061(12)
C32 0.0787(18) 0.0599(16) 0.0565(16) 0.0293(13) 0.0403(14) 0.0178(14)
C33 0.0807(19) 0.0698(17) 0.0447(14) 0.0174(13) 0.0280(14) 0.0063(15)
C34 0.0692(17) 0.0583(15) 0.0511(15) 0.0137(12) 0.0271(14) -0.0002(13)
C35 0.139(3) 0.114(3) 0.062(2) 0.040(2) 0.052(2) 0.016(2)
C36 0.131(3) 0.122(3) 0.087(3) 0.055(2) 0.059(2) 0.047(3)
C37 0.114(3) 0.174(5) 0.129(4) 0.079(3) 0.066(3) 0.047(3)
C38 0.138(4) 0.178(5) 0.122(4) 0.075(3) 0.076(3) 0.019(4)
O1 0.0695(11) 0.0665(11) 0.0535(10) 0.0247(9) 0.0372(9) 0.0113(9)
O2 0.1086(17) 0.0880(15) 0.0644(13) 0.0361(11) 0.0474(12) 0.0048(13)

loop_
_atom_type_symbol
_atom_type_description
_atom_type_scat_dispersion_real
_atom_type_scat_dispersion_imag
_atom_type_scat_source
C C 0.0033 0.0016 'International Tables Vol C Tables 4.2.6.8 and 6.1.1.4'
H H 0.0000 0.0000 'International Tables Vol C Tables 4.2.6.8 and 6.1.1.4'
O O 0.0106 0.0060 'International Tables Vol C Tables 4.2.6.8 and 6.1.1.4'

loop_
_geom_angle_atom_site_label_1
_geom_angle_atom_site_label_2
_geom_angle_atom_site_label_3
_geom_angle
C10 C1 C2 121.6(2)
C10 C1 C6 120.3(2)
C2 C1 C6 118.1(2)
C3 C2 C1 122.1(3)
C3 C2 H2 119.0
C1 C2 H2 119.0
C2 C3 C4 119.8(3)
C2 C3 H3 120.1
C4 C3 H3 120.1
C5 C4 C3 120.7(3)
C5 C4 H4 119.7
C3 C4 H4 119.7
C4 C5 C6 121.8(3)
C4 C5 H5 119.1
C6 C5 H5 119.1
C7 C6 C5 122.1(2)
C7 C6 C1 120.3(2)
C5 C6 C1 117.6(2)
C6 C7 C8 119.9(2)
C6 C7 C27 119.8(2)
C8 C7 C27 120.4(2)
C7 C8 C14 122.2(2)
C7 C8 C9 119.7(2)
C14 C8 C9 118.1(2)
C10 C9 C11 122.0(2)
C10 C9 C8 120.5(2)
C11 C9 C8 117.5(2)
C9 C10 C1 119.4(2)
C9 C10 C15 121.0(2)
C1 C10 C15 119.6(2)
C12 C11 C9 121.7(2)
C12 C11 H11 119.2
C9 C11 H11 119.2
C11 C12 C13 120.9(3)
C11 C12 H12 119.5
C13 C12 H12 119.5
C14 C13 C12 120.0(3)
C14 C13 H13 120.0
C12 C13 H13 120.0
C13 C14 C8 121.8(2)
C13 C14 H14 119.1
C8 C14 H14 119.1
C16 C15 C10 125.9(2)
C16 C15 H15 117.0
C10 C15 H15 117.0
C15 C16 C17 129.3(2)
C15 C16 H16 115.3
C17 C16 H16 115.3
C22 C17 C18 116.7(2)
C22 C17 C16 119.5(2)
C18 C17 C16 123.8(2)
C19 C18 C17 121.7(2)
C19 C18 H18 119.2
C17 C18 H18 119.2
C18 C19 C20 120.7(2)
C18 C19 H19 119.6
C20 C19 H19 119.6
O1 C20 C21 125.0(2)
O1 C20 C19 116.3(2)
C21 C20 C19 118.7(2)
C20 C21 C22 119.8(2)
C20 C21 H21 120.1
C22 C21 H21 120.1
C17 C22 C21 122.3(2)
C17 C22 H22 118.9
C21 C22 H22 118.9
O1 C23 C24 108.6(2)
O1 C23 H23A 110.0
C24 C23 H23A 110.0
O1 C23 H23B 110.0
C24 C23 H23B 110.0
H23A C23 H23B 108.3
C23 C24 C25 111.9(2)
C23 C24 H24A 109.2
C25 C24 H24A 109.2
C23 C24 H24B 109.2
C25 C24 H24B 109.2
H24A C24 H24B 107.9
C24 C25 C26 112.9(3)
C24 C25 H25A 109.0
C26 C25 H25A 109.0
C24 C25 H25B 109.0
C26 C25 H25B 109.0
H25A C25 H25B 107.8
C25 C26 H26A 109.5
C25 C26 H26B 109.5
H26A C26 H26B 109.5
C25 C26 H26C 109.5
H26A C26 H26C 109.5
H26B C26 H26C 109.5
C28 C27 C7 124.6(2)
C28 C27 H27 117.7
C7 C27 H27 117.7
C27 C28 C29 130.3(2)
C27 C28 H28 114.8
C29 C28 H28 114.8
C34 C29 C30 117.3(2)
C34 C29 C28 118.9(2)
C30 C29 C28 123.8(2)
C31 C30 C29 120.6(2)
C31 C30 H30 119.7
C29 C30 H30 119.7
C30 C31 C32 120.9(2)
C30 C31 H31 119.5
C32 C31 H31 119.5
O2 C32 C33 124.4(2)
O2 C32 C31 116.3(2)
C33 C32 C31 119.2(2)
C32 C33 C34 119.2(2)
C32 C33 H33 120.4
C34 C33 H33 120.4
C29 C34 C33 122.7(2)
C29 C34 H34 118.6
C33 C34 H34 118.6
O2 C35 C36 110.6(3)
O2 C35 H35A 109.5
C36 C35 H35A 109.5
O2 C35 H35B 109.5
C36 C35 H35B 109.5
H35A C35 H35B 108.1
C37 C36 C35 112.1(4)
C37 C36 H36A 109.2
C35 C36 H36A 109.2
C37 C36 H36B 109.2
C35 C36 H36B 109.2
H36A C36 H36B 107.9
C36 C37 C38 112.6(4)
C36 C37 H37A 109.1
C38 C37 H37A 109.1
C36 C37 H37B 109.1
C38 C37 H37B 109.1
H37A C37 H37B 107.8
C37 C38 H38A 109.5
C37 C38 H38B 109.5
H38A C38 H38B 109.5
C37 C38 H38C 109.5
H38A C38 H38C 109.5
H38B C38 H38C 109.5
C20 O1 C23 117.58(19)
C32 O2 C35 117.3(2)

loop_
_geom_bond_atom_site_label_1
_geom_bond_atom_site_label_2
_geom_bond_distance
C1 C10 1.408(3)
C1 C2 1.426(4)
C1 C6 1.437(3)
C2 C3 1.353(4)
C2 H2 0.9300
C3 C4 1.409(4)
C3 H3 0.9300
C4 C5 1.352(4)
C4 H4 0.9300
C5 C6 1.429(4)
C5 H5 0.9300
C6 C7 1.404(3)
C7 C8 1.410(3)
C7 C27 1.487(3)
C8 C14 1.427(3)
C8 C9 1.443(3)
C9 C10 1.408(3)
C9 C11 1.435(3)
C10 C15 1.487(3)
C11 C12 1.344(4)
C11 H11 0.9300
C12 C13 1.411(4)
C12 H12 0.9300
C13 C14 1.353(4)
C13 H13 0.9300
C14 H14 0.9300
C15 C16 1.296(3)
C15 H15 0.9300
C16 C17 1.466(3)
C16 H16 0.9300
C17 C22 1.387(3)
C17 C18 1.389(3)
C18 C19 1.374(3)
C18 H18 0.9300
C19 C20 1.390(3)
C19 H19 0.9300
C20 O1 1.367(3)
C20 C21 1.377(3)
C21 C22 1.389(3)
C21 H21 0.9300
C22 H22 0.9300
C23 O1 1.435(3)
C23 C24 1.502(3)
C23 H23A 0.9700
C23 H23B 0.9700
C24 C25 1.511(3)
C24 H24A 0.9700
C24 H24B 0.9700
C25 C26 1.518(4)
C25 H25A 0.9700
C25 H25B 0.9700
C26 H26A 0.9600
C26 H26B 0.9600
C26 H26C 0.9600
C27 C28 1.302(3)
C27 H27 0.9300
C28 C29 1.464(3)
C28 H28 0.9300
C29 C34 1.383(3)
C29 C30 1.391(3)
C30 C31 1.380(3)
C30 H30 0.9300
C31 C32 1.390(4)
C31 H31 0.9300
C32 O2 1.369(3)
C32 C33 1.373(4)
C33 C34 1.385(3)
C33 H33 0.9300
C34 H34 0.9300
C35 O2 1.442(4)
C35 C36 1.512(4)
C35 H35A 0.9700
C35 H35B 0.9700
C36 C37 1.388(5)
C36 H36A 0.9700
C36 H36B 0.9700
C37 C38 1.601(5)
C37 H37A 0.9700
C37 H37B 0.9700
C38 H38A 0.9600
C38 H38B 0.9600
C38 H38C 0.9600

loop_
_geom_torsion_atom_site_label_1
_geom_torsion_atom_site_label_2
_geom_torsion_atom_site_label_3
_geom_torsion_atom_site_label_4
_geom_torsion
C10 C1 C2 C3 179.9(3)
C6 C1 C2 C3 0.0(4)
C1 C2 C3 C4 -0.1(5)
C2 C3 C4 C5 -0.3(6)
C3 C4 C5 C6 0.8(5)
C4 C5 C6 C7 179.8(3)
C4 C5 C6 C1 -0.9(4)
C10 C1 C6 C7 -0.1(4)
C2 C1 C6 C7 179.8(2)
C10 C1 C6 C5 -179.5(2)
C2 C1 C6 C5 0.5(4)
C5 C6 C7 C8 -179.4(2)
C1 C6 C7 C8 1.3(3)
C5 C6 C7 C27 2.5(4)
C1 C6 C7 C27 -176.8(2)
C6 C7 C8 C14 177.6(2)
C27 C7 C8 C14 -4.3(3)
C6 C7 C8 C9 -1.5(3)
C27 C7 C8 C9 176.6(2)
C7 C8 C9 C10 0.5(3)
C14 C8 C9 C10 -178.6(2)
C7 C8 C9 C11 -178.6(2)
C14 C8 C9 C11 2.3(3)
C11 C9 C10 C1 179.7(2)
C8 C9 C10 C1 0.6(3)
C11 C9 C10 C15 0.3(3)
C8 C9 C10 C15 -178.8(2)
C2 C1 C10 C9 179.2(2)
C6 C1 C10 C9 -0.8(3)
C2 C1 C10 C15 -1.3(4)
C6 C1 C10 C15 178.6(2)
C10 C9 C11 C12 179.5(2)
C8 C9 C11 C12 -1.4(4)
C9 C11 C12 C13 -0.2(4)
C11 C12 C13 C14 0.8(4)
C12 C13 C14 C8 0.2(4)
C7 C8 C14 C13 179.1(2)
C9 C8 C14 C13 -1.8(4)
C9 C10 C15 C16 -73.7(4)
C1 C10 C15 C16 106.8(3)
C10 C15 C16 C17 177.8(2)
C15 C16 C17 C22 174.9(3)
C15 C16 C17 C18 -5.7(4)
C22 C17 C18 C19 0.0(4)
C16 C17 C18 C19 -179.4(2)
C17 C18 C19 C20 0.0(4)
C18 C19 C20 O1 179.4(2)
C18 C19 C20 C21 -0.3(4)
O1 C20 C21 C22 -179.1(2)
C19 C20 C21 C22 0.6(4)
C18 C17 C22 C21 0.3(4)
C16 C17 C22 C21 179.7(2)
C20 C21 C22 C17 -0.6(4)
O1 C23 C24 C25 179.6(2)
C23 C24 C25 C26 -179.7(2)
C6 C7 C27 C28 112.2(3)
C8 C7 C27 C28 -65.9(4)
C7 C27 C28 C29 179.5(3)
C27 C28 C29 C34 178.8(3)
C27 C28 C29 C30 -1.2(5)
C34 C29 C30 C31 0.3(4)
C28 C29 C30 C31 -179.8(2)
C29 C30 C31 C32 0.5(4)
C30 C31 C32 O2 177.7(2)
C30 C31 C32 C33 -1.4(4)
O2 C32 C33 C34 -177.6(3)
C31 C32 C33 C34 1.4(4)
C30 C29 C34 C33 -0.3(4)
C28 C29 C34 C33 179.7(3)
C32 C33 C34 C29 -0.5(5)
O2 C35 C36 C37 64.4(5)
C35 C36 C37 C38 175.6(4)
C21 C20 O1 C23 -0.9(4)
C19 C20 O1 C23 179.4(2)
C24 C23 O1 C20 179.7(2)
C33 C32 O2 C35 2.4(5)
C31 C32 O2 C35 -176.5(3)
C36 C35 O2 C32 170.2(3)
